data_7127738
loop_
_publ_author_name
'Ziegler, Christoph G. P.'
'Taube, Clemens'
'Kelly, John A.'
'Hierlmeier, Gabriele'
'Uttendorfer, Maria'
'Weigand, Jan J.'
'Wolf, Robert'

_publ_section_title
;
 An unusual Ni<sub>2</sub>Si<sub>2</sub>P<sub>8</sub> cluster formed by
 complexation and thermolysis.
;
_journal_issue 90
_journal_name_full 'Chemical communications (Cambridge, England)'
_journal_page_first 14071
_journal_page_last 14074
_journal_paper_doi 10.1039/d0cc05365a
_journal_volume 56
_journal_year 2020
_chemical_formula_moiety 'C56 H76 N4 Ni P4 Si'
_chemical_formula_sum 'C56 H76 N4 Ni P4 Si'
_chemical_formula_weight 1015.88
_chemical_properties_physical Air-sensitive,Moisture-sensitive,Heat-sensitive,Oxygen-sensitive
_space_group_crystal_system orthorhombic
_space_group_IT_number 61
_space_group_name_Hall '-P 2ac 2ab'
_space_group_name_H-M_alt 'P b c a'
_atom_sites_solution_hydrogens geom
_audit_creation_date 2020-03-24
_audit_creation_method
;
Olex2 1.3-alpha
(compiled 2020.02.04 svn.rd84adfe8 for OlexSys, GUI svn.r6032)
;
_audit_update_record
;
2020-06-11 deposited with the CCDC.	2020-09-08 downloaded from the CCDC.
;
_cell_angle_alpha 90
_cell_angle_beta 90
_cell_angle_gamma 90
_cell_formula_units_Z 8
_cell_length_a 17.4645(3)
_cell_length_b 15.4359(3)
_cell_length_c 42.6490(6)
_cell_measurement_reflns_used 16112
_cell_measurement_temperature 123.00(10)
_cell_measurement_theta_max 73.4250
_cell_measurement_theta_min 3.9640
_cell_volume 11497.3(3)
_computing_cell_refinement 'CrysAlisPro 1.171.39.37b (Rigaku OD, 2017)'
_computing_data_collection 'CrysAlisPro 1.171.39.37b (Rigaku OD, 2017)'
_computing_data_reduction 'CrysAlisPro 1.171.39.37b (Rigaku OD, 2017)'
_computing_molecular_graphics 'Olex2 1.3-alpha (Dolomanov et al., 2009)'
_computing_publication_material 'Olex2 1.3-alpha (Dolomanov et al., 2009)'
_computing_structure_refinement 'SHELXL 2018/3 (Sheldrick, 2015)'
_computing_structure_solution 'ShelXT (Sheldrick, 2015)'
_diffrn_ambient_environment N~2~
_diffrn_ambient_temperature 123.00(10)
_diffrn_detector 'CCD plate'
_diffrn_detector_area_resol_mean 5.1773
_diffrn_detector_type Atlas
_diffrn_measured_fraction_theta_full 0.995
_diffrn_measured_fraction_theta_max 0.976
_diffrn_measurement_details
;
List of Runs (angles in degrees, time in seconds):

  # Type    Start    End  Width  t~exp~   \w     \q     \k     \f   Frames
#--------------------------------------------------------------------------
  1  \w     14.00 114.00   1.00   15.00    --   42.29  57.00  30.00  100
  2  \w     30.00  69.00   1.00   60.00    --  106.40 -30.00  90.00   39
  3  \w     33.00 121.00   1.00   60.00    --  106.40-125.00-150.00   88
  4  \w     77.00 158.00   1.00   60.00    --  106.40  61.00  60.00   81
  5  \w     33.00  77.00   1.00   60.00    --  106.40 -45.00 -30.00   44
  6  \w     78.00 158.00   1.00   60.00    --  106.40  30.00 -60.00   80
  7  \w     14.00 114.00   1.00   15.00    --   42.29  57.00-180.00  100
  8  \w    -32.00  67.00   1.00   15.00    --   42.29 -37.00  30.00   99
  9  \w     33.00  77.00   1.00   60.00    --  106.40 -45.00 -90.00   44
 10  \w     30.00  69.00   1.00   60.00    --  106.40 -30.00 150.00   39
;
_diffrn_measurement_device 'four-circle diffractometer'
_diffrn_measurement_device_type 'SuperNova, Single source at offset/far, Atlas'
_diffrn_measurement_method '\w scans'
_diffrn_orient_matrix_type 'CrysAlisPro convention (1999,Acta A55,543-557)'
_diffrn_orient_matrix_UB_11 0.0819015000
_diffrn_orient_matrix_UB_12 -0.0131127000
_diffrn_orient_matrix_UB_13 0.0125740000
_diffrn_orient_matrix_UB_21 -0.0318442000
_diffrn_orient_matrix_UB_22 -0.0087955000
_diffrn_orient_matrix_UB_23 0.0335483000
_diffrn_orient_matrix_UB_31 -0.0082028000
_diffrn_orient_matrix_UB_32 -0.0984901000
_diffrn_orient_matrix_UB_33 -0.0046270000
_diffrn_radiation_monochromator mirror
_diffrn_radiation_probe x-ray
_diffrn_radiation_type 'Cu K\a'
_diffrn_radiation_wavelength 1.54184
_diffrn_reflns_av_R_equivalents 0.0388
_diffrn_reflns_av_unetI/netI 0.0307
_diffrn_reflns_Laue_measured_fraction_full 0.995
_diffrn_reflns_Laue_measured_fraction_max 0.976
_diffrn_reflns_limit_h_max 20
_diffrn_reflns_limit_h_min -21
_diffrn_reflns_limit_k_max 16
_diffrn_reflns_limit_k_min -18
_diffrn_reflns_limit_l_max 52
_diffrn_reflns_limit_l_min -52
_diffrn_reflns_number 46160
_diffrn_reflns_point_group_measured_fraction_full 0.995
_diffrn_reflns_point_group_measured_fraction_max 0.976
_diffrn_reflns_theta_full 67.684
_diffrn_reflns_theta_max 73.993
_diffrn_reflns_theta_min 3.271
_diffrn_source 'micro-focus sealed X-ray tube'
_diffrn_source_type 'SuperNova (Cu) X-ray Source'
_exptl_absorpt_coefficient_mu 2.020
_exptl_absorpt_correction_T_max 1.000
_exptl_absorpt_correction_T_min 0.675
_exptl_absorpt_correction_type gaussian
_exptl_absorpt_process_details
;
CrysAlisPro 1.171.39.37b (Rigaku Oxford Diffraction, 2017)
Numerical absorption correction based on gaussian integration over
			a multifaceted crystal model
Empirical absorption correction using spherical harmonics,
 implemented in SCALE3 ABSPACK scaling algorithm.
;
_exptl_crystal_colour 'light red'
_exptl_crystal_colour_modifier light
_exptl_crystal_colour_primary red
_exptl_crystal_density_diffrn 1.174
_exptl_crystal_description block
_exptl_crystal_F_000 4336
_exptl_crystal_recrystallization_method 'from n-hexane'
_exptl_crystal_size_max 0.32
_exptl_crystal_size_mid 0.107
_exptl_crystal_size_min 0.088
_refine_diff_density_max 0.703
_refine_diff_density_min -0.622
_refine_diff_density_rms 0.064
_refine_ls_extinction_method none
_refine_ls_goodness_of_fit_ref 1.137
_refine_ls_hydrogen_treatment constr
_refine_ls_matrix_type full
_refine_ls_number_parameters 769
_refine_ls_number_reflns 11392
_refine_ls_number_restraints 468
_refine_ls_restrained_S_all 1.123
_refine_ls_R_factor_all 0.0759
_refine_ls_R_factor_gt 0.0664
_refine_ls_shift/su_max 0.001
_refine_ls_shift/su_mean 0.000
_refine_ls_structure_factor_coef Fsqd
_refine_ls_weighting_details 'w=1/[\s^2^(Fo^2^)+(0.0484P)^2^+24.2687P] where P=(Fo^2^+2Fc^2^)/3'
_refine_ls_weighting_scheme calc
_refine_ls_wR_factor_gt 0.1627
_refine_ls_wR_factor_ref 0.1681
_reflns_Friedel_coverage 0.000
_reflns_number_gt 9704
_reflns_number_total 11392
_reflns_threshold_expression 'I > 2\s(I)'
_cod_data_source_file d0cc05365a2.cif
_cod_data_source_block test_op_gauss
_cod_database_code 7127738
_shelx_shelxl_version_number 2018/3
_chemical_oxdiff_formula 'H76 C56 N4 Ni1 P4 Si1'
_chemical_oxdiff_usercomment 'from n-hexane'
_shelx_space_group_comment
;
The symmetry employed for this shelxl refinement is uniquely defined
by the following loop, which should always be used as a source of
symmetry information in preference to the above space-group names.
They are only intended as comments.
;
_shelx_estimated_absorpt_t_max 0.842
_shelx_estimated_absorpt_t_min 0.564
_reflns_odcompleteness_completeness 99.39
_reflns_odcompleteness_iscentric 1
_reflns_odcompleteness_theta 66.97
_olex2_refinement_description
;
1. Fixed Uiso
 At 1.2 times of:
  All C(H) groups, All C(H,H) groups
 At 1.5 times of:
  All C(H,H,H) groups
2. Uiso/Uaniso restraints and constraints
P0 \\sim P006 \\sim P1 \\sim P004 \\sim P005: within 2A with sigma of 0.04 and
sigma for terminal atoms of 0.08 within 2A
N00C \\sim C00O \\sim C00P \\sim C00S \\sim C016 \\sim C019 \\sim C01E \\sim
C01H \\sim C01J \\sim C01M \\sim C01O \\sim C01S \\sim C01T \\sim C01U \\sim
N00D \\sim C1AA \\sim C0 \\sim C1 \\sim C6AA \\sim C9AA \\sim C7 \\sim C34
\\sim C0AA \\sim C2AA \\sim C3 \\sim C9 \\sim C6 \\sim C7AA \\sim C5AA \\sim
C01N \\sim C2 \\sim C017: within 2A with sigma of 0.01 and sigma for terminal
atoms of 0.02 within 2A
3. Others
 Sof(N00D)=Sof(C1AA)=Sof(H1AA)=Sof(H1AB)=Sof(H1AC)=Sof(C0)=Sof(C1)=Sof(H1A)=
 Sof(C5AA)=Sof(H5AA)=Sof(H5AB)=Sof(H5AC)=Sof(C6AA)=Sof(H6AA)=Sof(H6AB)=
 Sof(H6AC)=Sof(C7AA)=Sof(H7AA)=Sof(H7AB)=Sof(H7AC)=Sof(C9AA)=Sof(H9AA)=Sof(C7)=
 Sof(H7A)=Sof(H7B)=Sof(H7C)=Sof(C34)=Sof(C0AA)=Sof(C2AA)=Sof(H2AA)=Sof(C3)=
 Sof(H3A)=Sof(C9)=Sof(H9A)=Sof(C6)=Sof(C2)=Sof(H2A)=1-FVAR(1)
 Sof(N00C)=Sof(C00O)=Sof(C00P)=Sof(C00S)=Sof(H00S)=Sof(C016)=Sof(C017)=
 Sof(H017)=Sof(C019)=Sof(C01E)=Sof(H01Q)=Sof(C01H)=Sof(H01W)=Sof(C01J)=
 Sof(H01Z)=Sof(C01M)=Sof(H2)=Sof(HE)=Sof(HF)=Sof(C01N)=Sof(H3)=Sof(HG)=Sof(HH)=
 Sof(C01O)=Sof(H4)=Sof(C01S)=Sof(H8)=Sof(HO)=Sof(HP)=Sof(C01T)=Sof(H9)=Sof(HQ)=
 Sof(HR)=Sof(C01U)=Sof(H10)=Sof(HS)=Sof(HT)=FVAR(1)
 Sof(P0)=Sof(P1)=1-FVAR(2)
 Sof(P004)=Sof(P006)=FVAR(2)
4.a Ternary CH refined with riding coordinates:
 C00Q(H00Q), C00R(H00R), C00T(H00T), C00X(H00X), C00Y(H00Y), C010(H010),
 C01H(H01W), C01O(H4), C1(H1A), C9AA(H9AA)
4.b Aromatic/amide H refined with riding coordinates:
 C00E(H00E), C00G(H00G), C00N(H00N), C00S(H00S), C00U(H00U), C00V(H00V),
 C00W(H00W), C00Z(H00Z), C011(H011), C012(H012), C015(H015), C017(H017),
 C01A(H01J), C01E(H01Q), C01J(H01Z), C2AA(H2AA), C3(H3A), C9(H9A), C2(H2A)
4.c Fitted hexagon refined as free rotating group:
 C34(C0AA,C2AA,C3,C9,C6)
4.d X=CH2 refined with riding coordinates:
 C01F(H01R,H01S)
4.e Idealised Me refined as rotating group:
 C013(H01A,H01B,H01C), C014(H01D,H01E,H01F), C018(H01G,H01H,H01I), C01C(H01K,
 H01L,H01M), C01D(H01N,H01O,H01P), C01G(H01T,H01U,H01V), C01I(H01X,H01Y,H),
 C01K(H01,HA,HB), C01L(H1,HC,HD), C01M(H2,HE,HF), C01N(H3,HG,HH), C01P(H5,HI,
 HJ), C01Q(H6,HK,HL), C01R(H7,HM,HN), C01S(H8,HO,HP), C01T(H9,HQ,HR), C01U(H10,
 HS,HT), C1AA(H1AA,H1AB,H1AC), C5AA(H5AA,H5AB,H5AC), C6AA(H6AA,H6AB,H6AC),
 C7AA(H7AA,H7AB,H7AC), C7(H7A,H7B,H7C)
;
_olex2_submission_special_instructions 'No special instructions were received'
_oxdiff_exptl_absorpt_empirical_details
;
Empirical correction (ABSPACK) includes:
- Absorption correction using spherical harmonics
- Frame scaling
;
_oxdiff_exptl_absorpt_empirical_full_max 1.158
_oxdiff_exptl_absorpt_empirical_full_min 0.806

loop_
_space_group_symop_operation_xyz
'x, y, z'
'-x+1/2, -y, z+1/2'
'-x, y+1/2, -z+1/2'
'x+1/2, -y+1/2, -z'
'-x, -y, -z'
'x-1/2, y, -z-1/2'
'x, -y-1/2, z-1/2'
'-x-1/2, y-1/2, z'

loop_
_atom_site_label
_atom_site_type_symbol
_atom_site_fract_x
_atom_site_fract_y
_atom_site_fract_z
_atom_site_U_iso_or_equiv
_atom_site_adp_type
_atom_site_occupancy
_atom_site_site_symmetry_order
_atom_site_calc_flag
_atom_site_refinement_flags_posn
_atom_site_refinement_flags_adp
_atom_site_refinement_flags_occupancy
_atom_site_disorder_assembly
_atom_site_disorder_group
Ni01 Ni 0.39950(4) 0.51644(4) 0.60023(2) 0.04342(18) Uani 1 1 d . . . . .
Si00 Si 0.53550(5) 0.73419(6) 0.64284(2) 0.0307(2) Uani 1 1 d . . . . .
P003 P 0.46189(5) 0.63172(6) 0.59114(2) 0.0356(2) Uani 1 1 d . . . . .
P004 P 0.4121(3) 0.7091(5) 0.63076(15) 0.0288(10) Uani 0.69(4) 1 d . U P A 1
P005 P 0.55989(6) 0.60311(7) 0.62367(3) 0.0477(3) Uani 1 1 d . . . . .
P006 P 0.4468(7) 0.5714(4) 0.64234(14) 0.0339(10) Uani 0.69(4) 1 d . U P A 1
N007 N 0.33223(16) 0.36492(17) 0.56608(6) 0.0325(6) Uani 1 1 d . . . . .
N008 N 0.30418(16) 0.36545(18) 0.61476(6) 0.0327(6) Uani 1 1 d . . . . .
N009 N 0.55339(17) 0.74964(18) 0.68242(7) 0.0350(6) Uani 1 1 d . . . . .
C00A C 0.3672(2) 0.3861(2) 0.53640(8) 0.0353(7) Uani 1 1 d . . . . .
C00B C 0.3429(2) 0.4112(2) 0.59261(8) 0.0349(7) Uani 1 1 d . . . . .
N00C N 0.5772(2) 0.8244(2) 0.62529(9) 0.0331(8) Uani 0.823(3) 1 d . U P A 1
C00D C 0.5312(2) 0.6843(2) 0.70502(8) 0.0368(8) Uani 1 1 d . . . . .
C00E C 0.27139(19) 0.2920(2) 0.60211(8) 0.0360(7) Uani 1 1 d . . . . .
H00E H 0.242662 0.250742 0.612811 0.043 Uiso 1 1 calc R U . . .
C00F C 0.2441(2) 0.4504(2) 0.65639(8) 0.0385(8) Uani 1 1 d . . . . .
C00G C 0.2886(2) 0.2912(2) 0.57165(8) 0.0361(7) Uani 1 1 d . . . . .
H00G H 0.274337 0.249550 0.557028 0.043 Uiso 1 1 calc R U . . .
C00H C 0.3015(2) 0.3926(2) 0.64713(8) 0.0360(8) Uani 1 1 d . . . . .
C00I C 0.4601(2) 0.6912(2) 0.72013(8) 0.0390(8) Uani 1 1 d . . . . .
C00J C 0.5828(2) 0.6175(3) 0.71237(9) 0.0442(9) Uani 1 1 d . . . . .
C00K C 0.4407(2) 0.3557(2) 0.53031(9) 0.0412(8) Uani 1 1 d . . . . .
C00L C 0.3259(2) 0.4369(2) 0.51510(9) 0.0409(8) Uani 1 1 d . . . . .
C00M C 0.3596(2) 0.3643(3) 0.66739(8) 0.0402(8) Uani 1 1 d . . . . .
C00N C 0.2479(3) 0.4823(3) 0.68662(9) 0.0474(9) Uani 1 1 d . . . . .
H00N H 0.210226 0.520263 0.693622 0.057 Uiso 1 1 calc R U . . .
C00O C 0.6086(3) 0.8132(3) 0.59396(11) 0.0373(10) Uani 0.823(3) 1 d . U P A 1
C00P C 0.5676(3) 0.8383(4) 0.56732(13) 0.0410(11) Uani 0.823(3) 1 d . U P A 1
C00Q C 0.4023(2) 0.7623(3) 0.71310(9) 0.0464(9) Uani 1 1 d . . . . .
H00Q H 0.421243 0.795407 0.695085 0.056 Uiso 1 1 calc R U . . .
C00R C 0.1811(2) 0.4790(2) 0.63421(9) 0.0445(9) Uani 1 1 d . . . . .
H00R H 0.181820 0.440303 0.615985 0.053 Uiso 1 1 calc R U . . .
C00S C 0.6002(5) 0.8227(4) 0.53783(15) 0.0511(13) Uani 0.823(3) 1 d . U P A 1
H00S H 0.573592 0.839164 0.519899 0.061 Uiso 0.823(3) 1 calc R U P A 1
C00T C 0.2472(3) 0.4730(3) 0.52246(9) 0.0501(10) Uani 1 1 d . . . . .
H00T H 0.227437 0.441776 0.540760 0.060 Uiso 1 1 calc R U . . .
C00U C 0.3609(3) 0.4561(3) 0.48666(9) 0.0517(10) Uani 1 1 d . . . . .
H00U H 0.335104 0.489622 0.471950 0.062 Uiso 1 1 calc R U . . .
C00V C 0.4332(3) 0.4262(3) 0.48000(10) 0.0546(11) Uani 1 1 d . . . . .
H00V H 0.455706 0.439573 0.460837 0.066 Uiso 1 1 calc R U . . .
C00W C 0.4422(3) 0.6303(3) 0.74304(9) 0.0503(10) Uani 1 1 d . . . . .
H00W H 0.395310 0.633568 0.753291 0.060 Uiso 1 1 calc R U . . .
C00X C 0.6604(2) 0.6083(3) 0.69683(11) 0.0549(11) Uani 1 1 d . . . . .
H00X H 0.660227 0.644673 0.677989 0.066 Uiso 1 1 calc R U . . .
C00Y C 0.4196(2) 0.2987(3) 0.65780(10) 0.0492(10) Uani 1 1 d . . . . .
H00Y H 0.404855 0.275420 0.637288 0.059 Uiso 1 1 calc R U . . .
C00Z C 0.3606(2) 0.3997(3) 0.69725(9) 0.0493(10) Uani 1 1 d . . . . .
H00Z H 0.398650 0.382960 0.711239 0.059 Uiso 1 1 calc R U . . .
C010 C 0.4851(2) 0.3037(3) 0.55437(11) 0.0531(10) Uani 1 1 d . . . . .
H010 H 0.452046 0.297262 0.572792 0.064 Uiso 1 1 calc R U . . .
C011 C 0.3067(3) 0.4589(3) 0.70667(9) 0.0501(10) Uani 1 1 d . . . . .
H011 H 0.309611 0.483385 0.726566 0.060 Uiso 1 1 calc R U . . .
C012 C 0.4728(2) 0.3765(3) 0.50150(10) 0.0506(10) Uani 1 1 d . . . . .
H012 H 0.521606 0.356659 0.496610 0.061 Uiso 1 1 calc R U . . .
C013 C 0.3235(2) 0.7268(3) 0.70457(10) 0.0539(10) Uani 1 1 d . . . . .
H01A H 0.328590 0.684848 0.688091 0.081 Uiso 1 1 calc R U . . .
H01B H 0.291251 0.773377 0.697614 0.081 Uiso 1 1 calc R U . . .
H01C H 0.301011 0.699833 0.722648 0.081 Uiso 1 1 calc R U . . .
C014 C 0.1960(3) 0.5715(3) 0.62257(10) 0.0508(10) Uani 1 1 d . . . . .
H01D H 0.193038 0.610986 0.639902 0.076 Uiso 1 1 calc R U . . .
H01E H 0.158168 0.586722 0.607189 0.076 Uiso 1 1 calc R U . . .
H01F H 0.246019 0.574555 0.613320 0.076 Uiso 1 1 calc R U . . .
C015 C 0.5617(3) 0.5587(3) 0.73557(10) 0.0560(11) Uani 1 1 d . . . . .
H015 H 0.595173 0.514152 0.740850 0.067 Uiso 1 1 calc R U . . .
C016 C 0.5992(2) 0.8989(3) 0.64265(11) 0.0385(9) Uani 0.823(3) 1 d . U P A 1
C017 C 0.6008(3) 0.8977(3) 0.67414(11) 0.0412(10) Uani 0.823(3) 1 d . U P A 1
H017 H 0.611970 0.950253 0.683787 0.049 Uiso 0.823(3) 1 calc R U P A 1
C018 C 0.1020(2) 0.4728(3) 0.64936(11) 0.0526(10) Uani 1 1 d . . . . .
H01G H 0.092247 0.413933 0.655436 0.079 Uiso 1 1 calc R U . . .
H01H H 0.063757 0.491163 0.634610 0.079 Uiso 1 1 calc R U . . .
H01I H 0.100239 0.509401 0.667540 0.079 Uiso 1 1 calc R U . . .
C019 C 0.6817(3) 0.7767(3) 0.59119(12) 0.0446(10) Uani 0.823(3) 1 d . U P A 1
C01A C 0.4929(3) 0.5649(3) 0.75081(11) 0.0586(11) Uani 1 1 d . . . . .
H01J H 0.480283 0.525226 0.766380 0.070 Uiso 1 1 calc R U . . .
C01B C 0.5874(3) 0.8257(3) 0.69489(10) 0.0528(11) Uani 1 1 d . . . . .
C01C C 0.4228(3) 0.2233(3) 0.68083(11) 0.0600(12) Uani 1 1 d . . . . .
H01K H 0.441026 0.243548 0.700746 0.090 Uiso 1 1 calc R U . . .
H01L H 0.456796 0.179579 0.672936 0.090 Uiso 1 1 calc R U . . .
H01M H 0.372436 0.199178 0.683300 0.090 Uiso 1 1 calc R U . . .
C01D C 0.1904(3) 0.4603(3) 0.49573(11) 0.0652(13) Uani 1 1 d . . . . .
H01N H 0.206687 0.493328 0.477861 0.098 Uiso 1 1 calc R U . . .
H01O H 0.140632 0.479471 0.502239 0.098 Uiso 1 1 calc R U . . .
H01P H 0.188248 0.400010 0.490246 0.098 Uiso 1 1 calc R U . . .
C01E C 0.6703(4) 0.7839(4) 0.53483(14) 0.0550(14) Uani 0.823(3) 1 d . U P A 1
H01Q H 0.690407 0.772295 0.515072 0.066 Uiso 0.823(3) 1 calc R U P A 1
C01F C 0.6029(3) 0.8340(3) 0.72623(10) 0.0712(15) Uani 1 1 d . . . . .
H01R H 0.591020 0.789128 0.739933 0.085 Uiso 1 1 calc R U . . .
H01S H 0.625210 0.884555 0.733799 0.085 Uiso 1 1 calc R U . . .
C01G C 0.2534(3) 0.5686(3) 0.53131(12) 0.0672(13) Uani 1 1 d . . . . .
H01T H 0.286836 0.574817 0.549027 0.101 Uiso 1 1 calc R U . . .
H01U H 0.203521 0.590489 0.536578 0.101 Uiso 1 1 calc R U . . .
H01V H 0.273587 0.600730 0.513902 0.101 Uiso 1 1 calc R U . . .
C01H C 0.4895(4) 0.8811(4) 0.56965(14) 0.0496(12) Uani 0.823(3) 1 d . U P A 1
H01W H 0.474588 0.882836 0.591792 0.060 Uiso 0.823(3) 1 calc R U P A 1
C01I C 0.3949(3) 0.8250(3) 0.74087(12) 0.0699(14) Uani 1 1 d . . . . .
H01X H 0.373724 0.794858 0.758550 0.105 Uiso 1 1 calc R U . . .
H01Y H 0.361803 0.872110 0.735193 0.105 Uiso 1 1 calc R U . . .
H H 0.444535 0.847194 0.746241 0.105 Uiso 1 1 calc R U . . .
C01J C 0.7106(3) 0.7622(4) 0.56138(13) 0.0532(12) Uani 0.823(3) 1 d . U P A 1
H01Z H 0.758761 0.737082 0.559282 0.064 Uiso 0.823(3) 1 calc R U P A 1
C01K C 0.4982(3) 0.3389(4) 0.65450(16) 0.0838(18) Uani 1 1 d . . . . .
H01 H 0.496782 0.382939 0.638600 0.126 Uiso 1 1 calc R U . . .
HA H 0.534476 0.295088 0.648695 0.126 Uiso 1 1 calc R U . . .
HB H 0.513119 0.364361 0.674112 0.126 Uiso 1 1 calc R U . . .
C01L C 0.6777(3) 0.5150(4) 0.68655(14) 0.0775(16) Uani 1 1 d . . . . .
H1 H 0.686592 0.479726 0.704719 0.116 Uiso 1 1 calc R U . . .
HC H 0.722366 0.514524 0.673448 0.116 Uiso 1 1 calc R U . . .
HD H 0.634841 0.492418 0.675039 0.116 Uiso 1 1 calc R U . . .
C01M C 0.6180(3) 0.9786(3) 0.62497(13) 0.0547(13) Uani 0.823(3) 1 d . U P A 1
H2 H 0.653067 0.964763 0.608370 0.082 Uiso 0.823(3) 1 calc R U P A 1
HE H 0.641146 1.019994 0.638829 0.082 Uiso 0.823(3) 1 calc R U P A 1
HF H 0.572023 1.002635 0.616236 0.082 Uiso 0.823(3) 1 calc R U P A 1
C01N C 0.4266(3) 0.8333(4) 0.55130(14) 0.0593(14) Uani 0.823(3) 1 d . U P A 1
H3 H 0.437694 0.835858 0.529272 0.089 Uiso 0.823(3) 1 calc R U P A 1
HG H 0.377997 0.860300 0.555258 0.089 Uiso 0.823(3) 1 calc R U P A 1
HH H 0.424701 0.773877 0.557900 0.089 Uiso 0.823(3) 1 calc R U P A 1
C01O C 0.7303(3) 0.7550(4) 0.61991(14) 0.0580(13) Uani 0.823(3) 1 d . U P A 1
H4 H 0.695026 0.746445 0.637520 0.070 Uiso 0.823(3) 1 calc R U P A 1
C01P C 0.7250(3) 0.6404(5) 0.71813(14) 0.0885(19) Uani 1 1 d . . . . .
H5 H 0.717494 0.700718 0.722696 0.133 Uiso 1 1 calc R U . . .
HI H 0.773268 0.632727 0.707732 0.133 Uiso 1 1 calc R U . . .
HJ H 0.724739 0.607903 0.737321 0.133 Uiso 1 1 calc R U . . .
C01Q C 0.5049(5) 0.2140(4) 0.54330(17) 0.113(3) Uani 1 1 d . . . . .
H6 H 0.458723 0.182771 0.538684 0.170 Uiso 1 1 calc R U . . .
HK H 0.532833 0.184188 0.559417 0.170 Uiso 1 1 calc R U . . .
HL H 0.535827 0.217700 0.524740 0.170 Uiso 1 1 calc R U . . .
C01R C 0.5561(3) 0.3521(4) 0.56489(17) 0.098(2) Uani 1 1 d . . . . .
H7 H 0.590950 0.357406 0.547599 0.147 Uiso 1 1 calc R U . . .
HM H 0.580346 0.320901 0.581624 0.147 Uiso 1 1 calc R U . . .
HN H 0.541856 0.408806 0.572112 0.147 Uiso 1 1 calc R U . . .
C01S C 0.4933(4) 0.9754(4) 0.55731(17) 0.0730(17) Uani 0.823(3) 1 d . U P A 1
H8 H 0.534532 1.005497 0.567459 0.109 Uiso 0.823(3) 1 calc R U P A 1
HO H 0.445866 1.004357 0.561743 0.109 Uiso 0.823(3) 1 calc R U P A 1
HP H 0.501854 0.974823 0.535074 0.109 Uiso 0.823(3) 1 calc R U P A 1
C01T C 0.7771(4) 0.6738(5) 0.61687(18) 0.0771(19) Uani 0.823(3) 1 d . U P A 1
H9 H 0.747863 0.630540 0.606004 0.116 Uiso 0.823(3) 1 calc R U P A 1
HQ H 0.790340 0.652922 0.637356 0.116 Uiso 0.823(3) 1 calc R U P A 1
HR H 0.822945 0.686164 0.605292 0.116 Uiso 0.823(3) 1 calc R U P A 1
C01U C 0.7828(3) 0.8305(5) 0.62855(17) 0.0762(18) Uani 0.823(3) 1 d . U P A 1
H10 H 0.816168 0.843147 0.611249 0.114 Uiso 0.823(3) 1 calc R U P A 1
HS H 0.812904 0.815188 0.646561 0.114 Uiso 0.823(3) 1 calc R U P A 1
HT H 0.752441 0.880681 0.633285 0.114 Uiso 0.823(3) 1 calc R U P A 1
N00D N 0.6101(12) 0.7957(13) 0.6241(4) 0.037(2) Uani 0.177(3) 1 d . U P A 2
C1AA C 0.5557(19) 0.9962(15) 0.5785(7) 0.069(6) Uani 0.177(3) 1 d . U P A 2
H1AA H 0.566197 1.009039 0.556890 0.103 Uiso 0.177(3) 1 calc R U P A 2
H1AB H 0.601675 1.002686 0.590576 0.103 Uiso 0.177(3) 1 calc R U P A 2
H1AC H 0.517346 1.035339 0.586221 0.103 Uiso 0.177(3) 1 calc R U P A 2
C0 C 0.6607(12) 0.8522(13) 0.6390(5) 0.043(2) Uani 0.177(3) 1 d . U P A 2
C1 C 0.7235(14) 0.6656(16) 0.6009(6) 0.052(3) Uani 0.177(3) 1 d . U P A 2
H1A H 0.704701 0.669025 0.622532 0.062 Uiso 0.177(3) 1 calc R U P A 2
C5AA C 0.7251(13) 0.5737(14) 0.5896(6) 0.049(5) Uani 0.177(3) 1 d . U P A 2
H5AA H 0.757101 0.569614 0.571385 0.074 Uiso 0.177(3) 1 calc R U P A 2
H5AB H 0.674039 0.555641 0.584370 0.074 Uiso 0.177(3) 1 calc R U P A 2
H5AC H 0.745009 0.536991 0.605840 0.074 Uiso 0.177(3) 1 calc R U P A 2
C6AA C 0.7102(17) 0.9033(18) 0.6227(7) 0.064(5) Uani 0.177(3) 1 d . U P A 2
H6AA H 0.735435 0.869291 0.606958 0.097 Uiso 0.177(3) 1 calc R U P A 2
H6AB H 0.747659 0.926881 0.636818 0.097 Uiso 0.177(3) 1 calc R U P A 2
H6AC H 0.682471 0.949613 0.612926 0.097 Uiso 0.177(3) 1 calc R U P A 2
C7AA C 0.453(2) 0.888(2) 0.5637(8) 0.062(5) Uani 0.177(3) 1 d . U P A 2
H7AA H 0.428194 0.943422 0.560787 0.093 Uiso 0.177(3) 1 calc R U P A 2
H7AB H 0.419830 0.850742 0.575423 0.093 Uiso 0.177(3) 1 calc R U P A 2
H7AC H 0.463776 0.863047 0.543683 0.093 Uiso 0.177(3) 1 calc R U P A 2
C9AA C 0.5261(16) 0.9013(15) 0.5814(6) 0.049(3) Uani 0.177(3) 1 d . U P A 2
H9AA H 0.514781 0.891142 0.603578 0.059 Uiso 0.177(3) 1 calc R U P A 2
C7 C 0.8053(18) 0.687(2) 0.5993(9) 0.075(5) Uani 0.177(3) 1 d . U P A 2
H7A H 0.834826 0.639468 0.607189 0.112 Uiso 0.177(3) 1 calc R U P A 2
H7B H 0.815175 0.737798 0.611641 0.112 Uiso 0.177(3) 1 calc R U P A 2
H7C H 0.819234 0.698065 0.577854 0.112 Uiso 0.177(3) 1 calc R U P A 2
C34 C 0.6240(12) 0.7846(13) 0.5917(4) 0.038(2) Uani 0.177(3) 1 d G U P A 2
C0AA C 0.6800(9) 0.7307(11) 0.5792(4) 0.045(2) Uani 0.177(3) 1 d G U P A 2
C2AA C 0.6928(10) 0.7294(12) 0.5470(4) 0.049(3) Uani 0.177(3) 1 d G U P A 2
H2AA H 0.730210 0.693350 0.538660 0.058 Uiso 0.177(3) 1 calc R U P A 2
C3 C 0.6496(15) 0.7820(16) 0.5274(3) 0.051(3) Uani 0.177(3) 1 d G U P A 2
H3A H 0.658121 0.781158 0.505833 0.061 Uiso 0.177(3) 1 calc R U P A 2
C9 C 0.5936(16) 0.8359(18) 0.5398(5) 0.049(3) Uani 0.177(3) 1 d G U P A 2
H9A H 0.564673 0.871104 0.526689 0.059 Uiso 0.177(3) 1 calc R U P A 2
C6 C 0.5808(14) 0.8372(16) 0.5720(6) 0.044(2) Uani 0.177(3) 1 d G U P A 2
P0 P 0.4252(14) 0.5865(18) 0.6417(3) 0.040(3) Uani 0.31(4) 1 d . U P A 2
P1 P 0.4186(13) 0.730(2) 0.6278(5) 0.051(3) Uani 0.31(4) 1 d . U P A 2
C2 C 0.6544(13) 0.8583(14) 0.6721(5) 0.044(3) Uani 0.177(3) 1 d . U P A 2
H2A H 0.695343 0.885288 0.682048 0.052 Uiso 0.177(3) 1 calc R U P A 2

loop_
_atom_site_aniso_label
_atom_site_aniso_U_11
_atom_site_aniso_U_22
_atom_site_aniso_U_33
_atom_site_aniso_U_23
_atom_site_aniso_U_13
_atom_site_aniso_U_12
Ni01 0.0571(4) 0.0349(3) 0.0383(3) -0.0059(3) 0.0015(3) -0.0234(3)
Si00 0.0356(5) 0.0232(4) 0.0333(4) -0.0013(3) -0.0021(3) -0.0073(3)
P003 0.0464(5) 0.0297(4) 0.0307(4) -0.0024(3) 0.0005(4) -0.0122(4)
P004 0.0261(15) 0.0249(19) 0.0355(12) -0.0012(12) -0.0027(7) -0.0023(10)
P005 0.0548(6) 0.0360(5) 0.0524(6) -0.0133(4) -0.0076(5) 0.0148(4)
P006 0.043(3) 0.0254(13) 0.0331(9) 0.0017(8) -0.0026(14) -0.0099(13)
N007 0.0399(15) 0.0227(14) 0.0349(14) -0.0005(11) -0.0064(12) -0.0044(11)
N008 0.0369(15) 0.0253(14) 0.0358(14) 0.0048(11) -0.0049(11) -0.0063(11)
N009 0.0425(16) 0.0266(14) 0.0359(14) -0.0001(12) -0.0032(12) -0.0086(12)
C00A 0.046(2) 0.0265(17) 0.0335(17) -0.0038(13) -0.0026(14) -0.0049(14)
C00B 0.0415(19) 0.0312(18) 0.0321(16) 0.0019(14) -0.0043(14) -0.0076(15)
N00C 0.0307(18) 0.0270(18) 0.0417(18) -0.0028(15) 0.0031(15) -0.0059(14)
C00D 0.050(2) 0.0287(18) 0.0316(16) -0.0010(13) -0.0078(15) -0.0070(15)
C00E 0.0352(18) 0.0243(16) 0.0484(19) 0.0054(14) -0.0067(14) -0.0078(13)
C00F 0.046(2) 0.0312(18) 0.0381(17) 0.0044(14) -0.0041(15) -0.0087(15)
C00G 0.0400(19) 0.0220(16) 0.0462(19) -0.0005(14) -0.0070(15) -0.0070(14)
C00H 0.0386(18) 0.0336(18) 0.0358(17) 0.0064(14) -0.0022(14) -0.0115(15)
C00I 0.054(2) 0.0289(18) 0.0347(17) -0.0040(14) -0.0017(15) -0.0052(16)
C00J 0.049(2) 0.043(2) 0.0408(19) 0.0036(16) -0.0128(16) -0.0046(17)
C00K 0.046(2) 0.0325(19) 0.045(2) -0.0029(15) -0.0040(16) 0.0006(16)
C00L 0.048(2) 0.0343(19) 0.0405(19) 0.0016(15) -0.0013(16) 0.0027(16)
C00M 0.0403(19) 0.042(2) 0.0379(18) 0.0095(16) -0.0036(15) -0.0098(16)
C00N 0.058(2) 0.040(2) 0.045(2) 0.0001(17) -0.0001(18) -0.0048(18)
C00O 0.042(2) 0.027(2) 0.043(2) 0.0003(18) 0.0044(18) -0.0081(18)
C00P 0.054(3) 0.0265(19) 0.043(2) 0.0076(18) 0.005(2) -0.0035(19)
C00Q 0.061(2) 0.037(2) 0.042(2) -0.0017(16) 0.0076(17) -0.0002(18)
C00R 0.056(2) 0.0324(19) 0.045(2) -0.0023(16) -0.0077(17) -0.0006(17)
C00S 0.070(3) 0.041(3) 0.042(2) 0.004(2) 0.007(2) -0.004(2)
C00T 0.055(2) 0.049(2) 0.047(2) 0.0133(18) 0.0044(18) 0.0132(19)
C00U 0.064(3) 0.052(2) 0.040(2) 0.0083(18) 0.0006(18) 0.006(2)
C00V 0.067(3) 0.056(3) 0.041(2) 0.0021(19) 0.0097(19) 0.000(2)
C00W 0.062(3) 0.043(2) 0.046(2) 0.0037(17) 0.0044(19) -0.0064(19)
C00X 0.041(2) 0.062(3) 0.062(3) 0.011(2) -0.0141(19) 0.000(2)
C00Y 0.042(2) 0.058(3) 0.047(2) 0.0072(19) -0.0076(17) 0.0019(19)
C00Z 0.051(2) 0.059(3) 0.0375(19) 0.0102(18) -0.0092(17) -0.008(2)
C010 0.046(2) 0.053(3) 0.060(3) 0.006(2) -0.0053(19) 0.0094(19)
C011 0.065(3) 0.051(2) 0.0339(19) -0.0006(17) -0.0044(17) -0.011(2)
C012 0.048(2) 0.050(2) 0.054(2) -0.0042(19) 0.0071(18) 0.0060(19)
C013 0.052(2) 0.057(3) 0.053(2) -0.001(2) 0.0104(19) 0.006(2)
C014 0.058(3) 0.036(2) 0.058(2) 0.0080(18) 0.000(2) 0.0019(18)
C015 0.070(3) 0.044(2) 0.054(2) 0.0134(19) -0.013(2) 0.003(2)
C016 0.036(2) 0.0258(19) 0.054(2) -0.0063(17) 0.0034(17) -0.0063(16)
C017 0.042(2) 0.026(2) 0.055(2) -0.0139(18) -0.0032(19) -0.0113(18)
C018 0.053(2) 0.033(2) 0.071(3) 0.0009(19) -0.005(2) -0.0060(18)
C019 0.040(2) 0.038(2) 0.055(2) -0.0014(19) 0.0111(19) -0.0062(19)
C01A 0.077(3) 0.046(2) 0.053(2) 0.017(2) -0.002(2) -0.010(2)
C01B 0.065(3) 0.046(2) 0.048(2) -0.0073(18) -0.0052(19) -0.022(2)
C01C 0.076(3) 0.043(2) 0.061(3) 0.006(2) -0.008(2) 0.000(2)
C01D 0.056(3) 0.072(3) 0.068(3) 0.016(2) -0.007(2) 0.005(2)
C01E 0.064(3) 0.046(3) 0.055(3) 0.000(2) 0.022(2) -0.010(3)
C01F 0.104(4) 0.065(3) 0.045(2) -0.008(2) -0.011(2) -0.044(3)
C01G 0.075(3) 0.055(3) 0.072(3) 0.003(2) 0.002(3) 0.025(2)
C01H 0.055(3) 0.042(3) 0.052(3) 0.012(2) 0.002(3) 0.005(3)
C01I 0.089(4) 0.052(3) 0.069(3) -0.019(2) 0.003(3) 0.010(3)
C01J 0.048(3) 0.048(3) 0.064(3) -0.001(2) 0.021(2) -0.005(2)
C01K 0.047(3) 0.063(3) 0.141(5) 0.032(3) 0.009(3) 0.005(2)
C01L 0.069(3) 0.073(4) 0.091(4) 0.011(3) 0.000(3) 0.034(3)
C01M 0.059(3) 0.038(3) 0.067(3) -0.003(2) 0.005(2) -0.017(2)
C01N 0.046(3) 0.062(4) 0.070(3) 0.027(3) -0.003(2) 0.000(3)
C01O 0.036(2) 0.066(3) 0.071(3) 0.003(3) 0.009(2) 0.003(2)
C01P 0.050(3) 0.120(5) 0.096(4) 0.010(4) -0.029(3) -0.012(3)
C01Q 0.176(8) 0.051(3) 0.113(5) -0.001(3) -0.048(5) 0.041(4)
C01R 0.080(4) 0.085(4) 0.128(5) 0.027(4) -0.050(4) -0.005(3)
C01S 0.083(4) 0.042(3) 0.095(4) 0.016(3) -0.009(3) 0.009(3)
C01T 0.053(4) 0.079(4) 0.099(5) 0.011(4) 0.005(3) 0.024(3)
C01U 0.039(3) 0.088(5) 0.102(5) -0.021(4) -0.003(3) 0.002(3)
N00D 0.038(4) 0.029(4) 0.044(4) -0.003(4) 0.003(4) -0.011(4)
C1AA 0.095(12) 0.026(9) 0.084(12) 0.011(9) 0.021(11) 0.007(10)
C0 0.044(4) 0.032(4) 0.052(4) -0.006(4) 0.001(4) -0.017(4)
C1 0.041(5) 0.052(5) 0.064(5) 0.008(5) 0.009(5) -0.002(5)
C5AA 0.047(11) 0.035(10) 0.067(12) 0.012(9) 0.011(9) 0.009(9)
C6AA 0.067(10) 0.056(10) 0.069(10) -0.006(9) 0.004(9) -0.019(9)
C7AA 0.065(10) 0.049(9) 0.072(9) 0.012(8) -0.003(9) 0.003(9)
C9AA 0.060(6) 0.034(5) 0.055(5) 0.009(5) 0.006(5) -0.002(5)
C7 0.062(10) 0.070(10) 0.092(11) 0.019(10) 0.008(10) 0.008(10)
C34 0.040(4) 0.030(4) 0.043(4) 0.003(4) 0.004(4) -0.010(4)
C0AA 0.041(4) 0.042(4) 0.053(4) 0.002(4) 0.010(4) -0.004(4)
C2AA 0.052(5) 0.043(5) 0.050(5) -0.001(5) 0.018(5) -0.008(5)
C3 0.059(5) 0.042(5) 0.051(5) 0.001(5) 0.014(5) -0.007(5)
C9 0.063(5) 0.037(5) 0.048(5) 0.004(4) 0.010(4) -0.004(5)
C6 0.054(4) 0.031(4) 0.046(4) 0.005(4) 0.006(4) -0.002(4)
P0 0.042(6) 0.049(6) 0.028(2) -0.005(3) 0.004(3) -0.021(4)
P1 0.066(6) 0.040(8) 0.045(4) -0.006(4) -0.014(4) 0.015(4)
C2 0.047(6) 0.031(5) 0.053(6) -0.010(5) -0.002(5) -0.020(5)

loop_
_atom_type_symbol
_atom_type_description
_atom_type_scat_dispersion_real
_atom_type_scat_dispersion_imag
_atom_type_scat_source
C C 0.0181 0.0091 'International Tables Vol C Tables 4.2.6.8 and 6.1.1.4'
H H 0.0000 0.0000 'International Tables Vol C Tables 4.2.6.8 and 6.1.1.4'
N N 0.0311 0.0180 'International Tables Vol C Tables 4.2.6.8 and 6.1.1.4'
Ni Ni -3.0029 0.5091 'International Tables Vol C Tables 4.2.6.8 and 6.1.1.4'
P P 0.2955 0.4335 'International Tables Vol C Tables 4.2.6.8 and 6.1.1.4'
Si Si 0.2541 0.3302 'International Tables Vol C Tables 4.2.6.8 and 6.1.1.4'

loop_
_exptl_crystal_face_index_h
_exptl_crystal_face_index_k
_exptl_crystal_face_index_l
_exptl_crystal_face_perp_dist
1 -1 -27 0.0399
11 0 1 0.0413
11 3 -1 0.0770
10 0 -11 0.0394
-4 9 10 0.1647
-10 0 13 0.0639
-5 7 15 0.1508
-6 -8 8 0.1039
-9 0 18 0.0656
5 -6 -17 0.0953
-5 -8 11 0.1060
7 0 -22 0.0426
-4 -7 16 0.1055
-5 0 -24 0.0283
4 -3 -24 0.0545
-4 -7 17 0.1069
-4 1 26 0.0679
0 -8 -16 0.1071
-3 -6 22 0.0954
1 10 4 0.1655
-6 2 22 0.0883
2 -1 -27 0.0386
-3 0 27 0.0576
-2 -4 24 0.0892
9 0 -18 0.0426
1 10 1 0.1692
-1 -1 27 0.0558
10 0 12 0.0563
10 0 -13 0.0410
-11 0 -9 0.0331
-9 -6 -3 0.0835
-11 0 -1 0.0478

loop_
_geom_angle_atom_site_label_1
_geom_angle_atom_site_label_2
_geom_angle_atom_site_label_3
_geom_angle
_geom_angle_site_symmetry_1
_geom_angle_site_symmetry_3
_geom_angle_publ_flag
P003 Ni01 P006 67.97(18) . . ?
C00B Ni01 P003 159.79(11) . . ?
C00B Ni01 P006 132.0(2) . . ?
C00B Ni01 P0 132.7(4) . . ?
P0 Ni01 P003 67.4(4) . . ?
P005 Si00 P004 86.71(19) . . ?
N009 Si00 P004 114.81(19) . . ?
N009 Si00 P005 116.68(11) . . ?
N009 Si00 N00C 103.49(16) . . ?
N009 Si00 N00D 103.3(6) . . ?
N009 Si00 P1 117.9(6) . . ?
N00C Si00 P004 116.1(2) . . ?
N00C Si00 P005 119.31(14) . . ?
N00D Si00 P005 100.2(7) . . ?
N00D Si00 P1 124.9(11) . . ?
P1 Si00 P005 92.6(6) . . ?
Ni01 P003 P004 96.32(16) . . ?
Ni01 P003 P005 96.52(5) . . ?
Ni01 P003 P006 56.59(17) . . ?
Ni01 P003 P0 56.2(4) . . ?
Ni01 P003 P1 105.0(9) . . ?
P004 P003 P005 86.25(16) . . ?
P004 P003 P006 58.42(16) . . ?
P005 P003 P006 56.2(3) . . ?
P005 P003 P0 65.4(7) . . ?
P005 P003 P1 87.8(4) . . ?
P1 P003 P0 59.0(4) . . ?
Si00 P004 P006 81.7(2) . . ?
P003 P004 Si00 83.88(18) . . ?
P003 P004 P006 64.0(2) . . ?
Si00 P005 P003 84.39(5) . . ?
Si00 P005 P0 78.4(6) . . ?
P003 P005 P0 59.4(5) . . ?
P006 P005 Si00 84.06(17) . . ?
P006 P005 P003 65.20(17) . . ?
Ni01 P006 P003 55.44(14) . . ?
Ni01 P006 P004 94.9(3) . . ?
Ni01 P006 P005 97.5(3) . . ?
P004 P006 P003 57.6(2) . . ?
P005 P006 P003 58.6(2) . . ?
P005 P006 P004 87.2(3) . . ?
C00B N007 C00A 123.9(3) . . ?
C00B N007 C00G 111.4(3) . . ?
C00G N007 C00A 124.6(3) . . ?
C00B N008 C00E 111.2(3) . . ?
C00B N008 C00H 122.0(3) . . ?
C00E N008 C00H 126.8(3) . . ?
C00D N009 Si00 120.3(2) . . ?
C01B N009 Si00 123.7(3) . . ?
C01B N009 C00D 116.0(3) . . ?
C00K C00A N007 118.5(3) . . ?
C00K C00A C00L 122.9(3) . . ?
C00L C00A N007 118.5(3) . . ?
N007 C00B Ni01 131.0(3) . . ?
N007 C00B N008 103.9(3) . . ?
N008 C00B Ni01 125.1(2) . . ?
C00O N00C Si00 117.2(3) . . ?
C016 N00C Si00 122.4(3) . . ?
C016 N00C C00O 118.3(4) . . ?
C00I C00D N009 119.4(3) . . ?
C00I C00D C00J 121.4(3) . . ?
C00J C00D N009 119.2(3) . . ?
N008 C00E H00E 126.4 . . ?
C00G C00E N008 107.1(3) . . ?
C00G C00E H00E 126.4 . . ?
C00H C00F C00R 122.0(3) . . ?
C00N C00F C00H 117.2(3) . . ?
C00N C00F C00R 120.8(4) . . ?
N007 C00G H00G 126.8 . . ?
C00E C00G N007 106.5(3) . . ?
C00E C00G H00G 126.8 . . ?
C00F C00H N008 118.6(3) . . ?
C00F C00H C00M 122.9(3) . . ?
C00M C00H N008 118.4(3) . . ?
C00D C00I C00Q 123.5(3) . . ?
C00W C00I C00D 118.0(4) . . ?
C00W C00I C00Q 118.4(4) . . ?
C00D C00J C00X 123.0(4) . . ?
C015 C00J C00D 117.8(4) . . ?
C015 C00J C00X 119.1(4) . . ?
C00A C00K C010 121.6(4) . . ?
C012 C00K C00A 117.4(4) . . ?
C012 C00K C010 121.0(4) . . ?
C00A C00L C00T 122.6(3) . . ?
C00U C00L C00A 117.2(4) . . ?
C00U C00L C00T 120.1(3) . . ?
C00H C00M C00Y 122.9(3) . . ?
C00Z C00M C00H 116.9(4) . . ?
C00Z C00M C00Y 120.3(3) . . ?
C00F C00N H00N 119.4 . . ?
C00F C00N C011 121.3(4) . . ?
C011 C00N H00N 119.4 . . ?
C00P C00O N00C 121.4(4) . . ?
C00P C00O C019 120.7(4) . . ?
C019 C00O N00C 117.9(4) . . ?
C00O C00P C00S 118.3(5) . . ?
C00O C00P C01H 121.8(5) . . ?
C00S C00P C01H 119.9(5) . . ?
C00I C00Q H00Q 107.8 . . ?
C00I C00Q C013 112.7(3) . . ?
C00I C00Q C01I 111.0(4) . . ?
C013 C00Q H00Q 107.8 . . ?
C013 C00Q C01I 109.6(4) . . ?
C01I C00Q H00Q 107.8 . . ?
C00F C00R H00R 108.0 . . ?
C00F C00R C014 110.5(3) . . ?
C00F C00R C018 112.0(3) . . ?
C014 C00R H00R 108.0 . . ?
C018 C00R H00R 108.0 . . ?
C018 C00R C014 110.4(3) . . ?
C00P C00S H00S 119.3 . . ?
C01E C00S C00P 121.5(5) . . ?
C01E C00S H00S 119.3 . . ?
C00L C00T H00T 107.7 . . ?
C00L C00T C01D 112.8(4) . . ?
C00L C00T C01G 110.0(4) . . ?
C01D C00T H00T 107.7 . . ?
C01D C00T C01G 110.8(4) . . ?
C01G C00T H00T 107.7 . . ?
C00L C00U H00U 119.5 . . ?
C00V C00U C00L 120.9(4) . . ?
C00V C00U H00U 119.5 . . ?
C00U C00V H00V 119.7 . . ?
C00U C00V C012 120.6(4) . . ?
C012 C00V H00V 119.7 . . ?
C00I C00W H00W 119.4 . . ?
C01A C00W C00I 121.2(4) . . ?
C01A C00W H00W 119.4 . . ?
C00J C00X H00X 107.6 . . ?
C00J C00X C01L 112.9(4) . . ?
C00J C00X C01P 111.7(4) . . ?
C01L C00X H00X 107.6 . . ?
C01P C00X H00X 107.6 . . ?
C01P C00X C01L 109.1(4) . . ?
C00M C00Y H00Y 107.8 . . ?
C00M C00Y C01C 111.3(4) . . ?
C01C C00Y H00Y 107.8 . . ?
C01K C00Y C00M 112.2(4) . . ?
C01K C00Y H00Y 107.8 . . ?
C01K C00Y C01C 109.9(4) . . ?
C00M C00Z H00Z 119.2 . . ?
C011 C00Z C00M 121.5(4) . . ?
C011 C00Z H00Z 119.2 . . ?
C00K C010 H010 107.1 . . ?
C01Q C010 C00K 113.1(4) . . ?
C01Q C010 H010 107.1 . . ?
C01Q C010 C01R 111.1(5) . . ?
C01R C010 C00K 110.9(4) . . ?
C01R C010 H010 107.1 . . ?
C00N C011 H011 119.9 . . ?
C00Z C011 C00N 120.1(4) . . ?
C00Z C011 H011 119.9 . . ?
C00K C012 H012 119.5 . . ?
C00V C012 C00K 120.9(4) . . ?
C00V C012 H012 119.5 . . ?
C00Q C013 H01A 109.5 . . ?
C00Q C013 H01B 109.5 . . ?
C00Q C013 H01C 109.5 . . ?
H01A C013 H01B 109.5 . . ?
H01A C013 H01C 109.5 . . ?
H01B C013 H01C 109.5 . . ?
C00R C014 H01D 109.5 . . ?
C00R C014 H01E 109.5 . . ?
C00R C014 H01F 109.5 . . ?
H01D C014 H01E 109.5 . . ?
H01D C014 H01F 109.5 . . ?
H01E C014 H01F 109.5 . . ?
C00J C015 H015 119.2 . . ?
C01A C015 C00J 121.6(4) . . ?
C01A C015 H015 119.2 . . ?
N00C C016 C01M 117.8(4) . . ?
C017 C016 N00C 121.1(4) . . ?
C017 C016 C01M 121.1(4) . . ?
C016 C017 H017 115.8 . . ?
C016 C017 C01B 128.4(4) . . ?
C01B C017 H017 115.8 . . ?
C00R C018 H01G 109.5 . . ?
C00R C018 H01H 109.5 . . ?
C00R C018 H01I 109.5 . . ?
H01G C018 H01H 109.5 . . ?
H01G C018 H01I 109.5 . . ?
H01H C018 H01I 109.5 . . ?
C00O C019 C01O 121.8(4) . . ?
C01J C019 C00O 118.3(5) . . ?
C01J C019 C01O 119.8(5) . . ?
C00W C01A H01J 120.0 . . ?
C015 C01A C00W 119.9(4) . . ?
C015 C01A H01J 120.0 . . ?
N009 C01B C017 118.4(3) . . ?
N009 C01B C2 109.8(8) . . ?
C01F C01B N009 121.7(4) . . ?
C01F C01B C017 119.7(4) . . ?
C01F C01B C2 114.8(8) . . ?
C00Y C01C H01K 109.5 . . ?
C00Y C01C H01L 109.5 . . ?
C00Y C01C H01M 109.5 . . ?
H01K C01C H01L 109.5 . . ?
H01K C01C H01M 109.5 . . ?
H01L C01C H01M 109.5 . . ?
C00T C01D H01N 109.5 . . ?
C00T C01D H01O 109.5 . . ?
C00T C01D H01P 109.5 . . ?
H01N C01D H01O 109.5 . . ?
H01N C01D H01P 109.5 . . ?
H01O C01D H01P 109.5 . . ?
C00S C01E H01Q 120.4 . . ?
C00S C01E C01J 119.2(5) . . ?
C01J C01E H01Q 120.4 . . ?
C01B C01F H01R 120.0 . . ?
C01B C01F H01S 120.0 . . ?
H01R C01F H01S 120.0 . . ?
C00T C01G H01T 109.5 . . ?
C00T C01G H01U 109.5 . . ?
C00T C01G H01V 109.5 . . ?
H01T C01G H01U 109.5 . . ?
H01T C01G H01V 109.5 . . ?
H01U C01G H01V 109.5 . . ?
C00P C01H H01W 108.3 . . ?
C00P C01H C01N 113.5(5) . . ?
C00P C01H C01S 110.4(5) . . ?
C01N C01H H01W 108.3 . . ?
C01N C01H C01S 108.0(5) . . ?
C01S C01H H01W 108.3 . . ?
C00Q C01I H01X 109.5 . . ?
C00Q C01I H01Y 109.5 . . ?
C00Q C01I H 109.5 . . ?
H01X C01I H01Y 109.5 . . ?
H01X C01I H 109.5 . . ?
H01Y C01I H 109.5 . . ?
C019 C01J H01Z 119.0 . . ?
C01E C01J C019 121.9(5) . . ?
C01E C01J H01Z 119.0 . . ?
C00Y C01K H01 109.5 . . ?
C00Y C01K HA 109.5 . . ?
C00Y C01K HB 109.5 . . ?
H01 C01K HA 109.5 . . ?
H01 C01K HB 109.5 . . ?
HA C01K HB 109.5 . . ?
C00X C01L H1 109.5 . . ?
C00X C01L HC 109.5 . . ?
C00X C01L HD 109.5 . . ?
H1 C01L HC 109.5 . . ?
H1 C01L HD 109.5 . . ?
HC C01L HD 109.5 . . ?
C016 C01M H2 109.5 . . ?
C016 C01M HE 109.5 . . ?
C016 C01M HF 109.5 . . ?
H2 C01M HE 109.5 . . ?
H2 C01M HF 109.5 . . ?
HE C01M HF 109.5 . . ?
C01H C01N H3 109.5 . . ?
C01H C01N HG 109.5 . . ?
C01H C01N HH 109.5 . . ?
H3 C01N HG 109.5 . . ?
H3 C01N HH 109.5 . . ?
HG C01N HH 109.5 . . ?
C019 C01O H4 107.2 . . ?
C019 C01O C01U 111.1(5) . . ?
C01T C01O C019 114.6(5) . . ?
C01T C01O H4 107.2 . . ?
C01T C01O C01U 109.3(5) . . ?
C01U C01O H4 107.2 . . ?
C00X C01P H5 109.5 . . ?
C00X C01P HI 109.5 . . ?
C00X C01P HJ 109.5 . . ?
H5 C01P HI 109.5 . . ?
H5 C01P HJ 109.5 . . ?
HI C01P HJ 109.5 . . ?
C010 C01Q H6 109.5 . . ?
C010 C01Q HK 109.5 . . ?
C010 C01Q HL 109.5 . . ?
H6 C01Q HK 109.5 . . ?
H6 C01Q HL 109.5 . . ?
HK C01Q HL 109.5 . . ?
C010 C01R H7 109.5 . . ?
C010 C01R HM 109.5 . . ?
C010 C01R HN 109.5 . . ?
H7 C01R HM 109.5 . . ?
H7 C01R HN 109.5 . . ?
HM C01R HN 109.5 . . ?
C01H C01S H8 109.5 . . ?
C01H C01S HO 109.5 . . ?
C01H C01S HP 109.5 . . ?
H8 C01S HO 109.5 . . ?
H8 C01S HP 109.5 . . ?
HO C01S HP 109.5 . . ?
C01O C01T H9 109.5 . . ?
C01O C01T HQ 109.5 . . ?
C01O C01T HR 109.5 . . ?
H9 C01T HQ 109.5 . . ?
H9 C01T HR 109.5 . . ?
HQ C01T HR 109.5 . . ?
C01O C01U H10 109.5 . . ?
C01O C01U HS 109.5 . . ?
C01O C01U HT 109.5 . . ?
H10 C01U HS 109.5 . . ?
H10 C01U HT 109.5 . . ?
HS C01U HT 109.5 . . ?
C0 N00D Si00 125.7(15) . . ?
C0 N00D C34 114.5(18) . . ?
C34 N00D Si00 119.6(14) . . ?
H1AA C1AA H1AB 109.5 . . ?
H1AA C1AA H1AC 109.5 . . ?
H1AB C1AA H1AC 109.5 . . ?
C9AA C1AA H1AA 109.5 . . ?
C9AA C1AA H1AB 109.5 . . ?
C9AA C1AA H1AC 109.5 . . ?
N00D C0 C2 116.6(18) . . ?
C6AA C0 N00D 122(2) . . ?
C6AA C0 C2 121(2) . . ?
C5AA C1 H1A 111.1 . . ?
C5AA C1 C0AA 115(2) . . ?
C7 C1 H1A 111.1 . . ?
C7 C1 C5AA 100(2) . . ?
C7 C1 C0AA 107(2) . . ?
C0AA C1 H1A 111.1 . . ?
C1 C5AA H5AA 109.5 . . ?
C1 C5AA H5AB 109.5 . . ?
C1 C5AA H5AC 109.5 . . ?
H5AA C5AA H5AB 109.5 . . ?
H5AA C5AA H5AC 109.5 . . ?
H5AB C5AA H5AC 109.5 . . ?
C0 C6AA H6AA 109.5 . . ?
C0 C6AA H6AB 109.5 . . ?
C0 C6AA H6AC 109.5 . . ?
H6AA C6AA H6AB 109.5 . . ?
H6AA C6AA H6AC 109.5 . . ?
H6AB C6AA H6AC 109.5 . . ?
H7AA C7AA H7AB 109.5 . . ?
H7AA C7AA H7AC 109.5 . . ?
H7AB C7AA H7AC 109.5 . . ?
C9AA C7AA H7AA 109.5 . . ?
C9AA C7AA H7AB 109.5 . . ?
C9AA C7AA H7AC 109.5 . . ?
C1AA C9AA H9AA 107.0 . . ?
C7AA C9AA C1AA 112(2) . . ?
C7AA C9AA H9AA 107.0 . . ?
C6 C9AA C1AA 114(2) . . ?
C6 C9AA C7AA 110(2) . . ?
C6 C9AA H9AA 107.0 . . ?
C1 C7 H7A 109.5 . . ?
C1 C7 H7B 109.5 . . ?
C1 C7 H7C 109.5 . . ?
H7A C7 H7B 109.5 . . ?
H7A C7 H7C 109.5 . . ?
H7B C7 H7C 109.5 . . ?
C0AA C34 N00D 124.6(16) . . ?
C0AA C34 C6 120.0 . . ?
C6 C34 N00D 115.2(16) . . ?
C34 C0AA C1 119.9(15) . . ?
C34 C0AA C2AA 120.0 . . ?
C2AA C0AA C1 119.8(15) . . ?
C0AA C2AA H2AA 120.0 . . ?
C0AA C2AA C3 120.0 . . ?
C3 C2AA H2AA 120.0 . . ?
C2AA C3 H3A 120.0 . . ?
C9 C3 C2AA 120.0 . . ?
C9 C3 H3A 120.0 . . ?
C3 C9 H9A 120.0 . . ?
C3 C9 C6 120.0 . . ?
C6 C9 H9A 120.0 . . ?
C34 C6 C9AA 126.7(19) . . ?
C9 C6 C9AA 113.1(19) . . ?
C9 C6 C34 120.0 . . ?
Ni01 P0 P003 56.3(3) . . ?
Ni01 P0 P005 89.7(7) . . ?
Ni01 P0 P1 105.4(11) . . ?
P003 P0 P005 55.2(3) . . ?
P1 P0 P003 59.4(6) . . ?
P1 P0 P005 82.4(6) . . ?
Si00 P1 P003 84.9(6) . . ?
Si00 P1 P0 84.5(6) . . ?
P0 P1 P003 61.5(6) . . ?
C01B C2 H2A 115.1 . . ?
C0 C2 C01B 129.7(16) . . ?
C0 C2 H2A 115.1 . . ?

loop_
_geom_bond_atom_site_label_1
_geom_bond_atom_site_label_2
_geom_bond_distance
_geom_bond_site_symmetry_2
_geom_bond_publ_flag
Ni01 P003 2.1223(10) . ?
Ni01 P006 2.151(6) . ?
Ni01 C00B 1.930(3) . ?
Ni01 P0 2.120(13) . ?
Si00 P004 2.249(5) . ?
Si00 P005 2.2236(13) . ?
Si00 N009 1.733(3) . ?
Si00 N00C 1.741(4) . ?
Si00 N00D 1.801(18) . ?
Si00 P1 2.14(2) . ?
P003 P004 2.244(6) . ?
P003 P005 2.2469(14) . ?
P003 P006 2.389(6) . ?
P003 P0 2.354(14) . ?
P003 P1 2.305(17) . ?
P004 P006 2.265(6) . ?
P005 P006 2.186(11) . ?
P005 P0 2.49(2) . ?
N007 C00A 1.443(4) . ?
N007 C00B 1.351(4) . ?
N007 C00G 1.389(4) . ?
N008 C00B 1.359(4) . ?
N008 C00E 1.380(4) . ?
N008 C00H 1.444(4) . ?
N009 C00D 1.448(4) . ?
N009 C01B 1.420(5) . ?
C00A C00K 1.391(5) . ?
C00A C00L 1.401(5) . ?
N00C C00O 1.454(6) . ?
N00C C016 1.421(5) . ?
C00D C00I 1.402(5) . ?
C00D C00J 1.406(5) . ?
C00E H00E 0.9300 . ?
C00E C00G 1.333(5) . ?
C00F C00H 1.398(5) . ?
C00F C00N 1.382(5) . ?
C00F C00R 1.517(5) . ?
C00G H00G 0.9300 . ?
C00H C00M 1.403(5) . ?
C00I C00Q 1.522(6) . ?
C00I C00W 1.392(5) . ?
C00J C00X 1.514(6) . ?
C00J C015 1.392(6) . ?
C00K C010 1.517(5) . ?
C00K C012 1.388(6) . ?
C00L C00T 1.515(6) . ?
C00L C00U 1.391(5) . ?
C00M C00Y 1.514(6) . ?
C00M C00Z 1.386(5) . ?
C00N H00N 0.9300 . ?
C00N C011 1.384(6) . ?
C00O C00P 1.397(7) . ?
C00O C019 1.400(7) . ?
C00P C00S 1.401(7) . ?
C00P C01H 1.519(8) . ?
C00Q H00Q 0.9800 . ?
C00Q C013 1.525(6) . ?
C00Q C01I 1.534(6) . ?
C00R H00R 0.9800 . ?
C00R C014 1.533(5) . ?
C00R C018 1.529(6) . ?
C00S H00S 0.9300 . ?
C00S C01E 1.370(9) . ?
C00T H00T 0.9800 . ?
C00T C01D 1.523(6) . ?
C00T C01G 1.528(6) . ?
C00U H00U 0.9300 . ?
C00U C00V 1.374(6) . ?
C00V H00V 0.9300 . ?
C00V C012 1.381(6) . ?
C00W H00W 0.9300 . ?
C00W C01A 1.382(6) . ?
C00X H00X 0.9800 . ?
C00X C01L 1.536(7) . ?
C00X C01P 1.531(6) . ?
C00Y H00Y 0.9800 . ?
C00Y C01C 1.524(6) . ?
C00Y C01K 1.514(6) . ?
C00Z H00Z 0.9300 . ?
C00Z C011 1.372(6) . ?
C010 H010 0.9800 . ?
C010 C01Q 1.503(7) . ?
C010 C01R 1.516(7) . ?
C011 H011 0.9300 . ?
C012 H012 0.9300 . ?
C013 H01A 0.9600 . ?
C013 H01B 0.9600 . ?
C013 H01C 0.9600 . ?
C014 H01D 0.9600 . ?
C014 H01E 0.9600 . ?
C014 H01F 0.9600 . ?
C015 H015 0.9300 . ?
C015 C01A 1.370(7) . ?
C016 C017 1.343(6) . ?
C016 C01M 1.479(7) . ?
C017 H017 0.9300 . ?
C017 C01B 1.440(6) . ?
C018 H01G 0.9600 . ?
C018 H01H 0.9600 . ?
C018 H01I 0.9600 . ?
C019 C01J 1.387(7) . ?
C019 C01O 1.527(7) . ?
C01A H01J 0.9300 . ?
C01B C01F 1.369(6) . ?
C01B C2 1.60(2) . ?
C01C H01K 0.9600 . ?
C01C H01L 0.9600 . ?
C01C H01M 0.9600 . ?
C01D H01N 0.9600 . ?
C01D H01O 0.9600 . ?
C01D H01P 0.9600 . ?
C01E H01Q 0.9300 . ?
C01E C01J 1.375(8) . ?
C01F H01R 0.9300 . ?
C01F H01S 0.9300 . ?
C01G H01T 0.9600 . ?
C01G H01U 0.9600 . ?
C01G H01V 0.9600 . ?
C01H H01W 0.9800 . ?
C01H C01N 1.538(9) . ?
C01H C01S 1.549(8) . ?
C01I H01X 0.9600 . ?
C01I H01Y 0.9600 . ?
C01I H 0.9600 . ?
C01J H01Z 0.9300 . ?
C01K H01 0.9600 . ?
C01K HA 0.9600 . ?
C01K HB 0.9600 . ?
C01L H1 0.9600 . ?
C01L HC 0.9600 . ?
C01L HD 0.9600 . ?
C01M H2 0.9600 . ?
C01M HE 0.9600 . ?
C01M HF 0.9600 . ?
C01N H3 0.9600 . ?
C01N HG 0.9600 . ?
C01N HH 0.9600 . ?
C01O H4 0.9800 . ?
C01O C01T 1.502(8) . ?
C01O C01U 1.529(8) . ?
C01P H5 0.9600 . ?
C01P HI 0.9600 . ?
C01P HJ 0.9600 . ?
C01Q H6 0.9600 . ?
C01Q HK 0.9600 . ?
C01Q HL 0.9600 . ?
C01R H7 0.9600 . ?
C01R HM 0.9600 . ?
C01R HN 0.9600 . ?
C01S H8 0.9600 . ?
C01S HO 0.9600 . ?
C01S HP 0.9600 . ?
C01T H9 0.9600 . ?
C01T HQ 0.9600 . ?
C01T HR 0.9600 . ?
C01U H10 0.9600 . ?
C01U HS 0.9600 . ?
C01U HT 0.9600 . ?
N00D C0 1.40(3) . ?
N00D C34 1.41(2) . ?
C1AA H1AA 0.9600 . ?
C1AA H1AB 0.9600 . ?
C1AA H1AC 0.9600 . ?
C1AA C9AA 1.56(3) . ?
C0 C6AA 1.36(3) . ?
C0 C2 1.42(3) . ?
C1 H1A 0.9800 . ?
C1 C5AA 1.50(3) . ?
C1 C7 1.47(4) . ?
C1 C0AA 1.56(3) . ?
C5AA H5AA 0.9600 . ?
C5AA H5AB 0.9600 . ?
C5AA H5AC 0.9600 . ?
C6AA H6AA 0.9600 . ?
C6AA H6AB 0.9600 . ?
C6AA H6AC 0.9600 . ?
C7AA H7AA 0.9600 . ?
C7AA H7AB 0.9600 . ?
C7AA H7AC 0.9600 . ?
C7AA C9AA 1.50(4) . ?
C9AA H9AA 0.9800 . ?
C9AA C6 1.43(3) . ?
C7 H7A 0.9600 . ?
C7 H7B 0.9600 . ?
C7 H7C 0.9600 . ?
C34 C0AA 1.3900 . ?
C34 C6 1.3900 . ?
C0AA C2AA 1.3900 . ?
C2AA H2AA 0.9300 . ?
C2AA C3 1.3900 . ?
C3 H3A 0.9300 . ?
C3 C9 1.3900 . ?
C9 H9A 0.9300 . ?
C9 C6 1.3900 . ?
P0 P1 2.296(16) . ?
C2 H2A 0.9300 . ?

loop_
_geom_torsion_atom_site_label_1
_geom_torsion_atom_site_label_2
_geom_torsion_atom_site_label_3
_geom_torsion_atom_site_label_4
_geom_torsion
_geom_torsion_site_symmetry_1
_geom_torsion_site_symmetry_2
_geom_torsion_site_symmetry_3
_geom_torsion_site_symmetry_4
_geom_torsion_publ_flag
Si00 N009 C00D C00I -93.9(3) . . . . ?
Si00 N009 C00D C00J 88.9(4) . . . . ?
Si00 N009 C01B C017 6.6(6) . . . . ?
Si00 N009 C01B C01F -177.8(4) . . . . ?
Si00 N009 C01B C2 -39.6(10) . . . . ?
Si00 N00C C00O C00P 99.0(5) . . . . ?
Si00 N00C C00O C019 -81.4(5) . . . . ?
Si00 N00C C016 C017 11.4(6) . . . . ?
Si00 N00C C016 C01M -166.8(4) . . . . ?
Si00 N00D C0 C6AA -173(2) . . . . ?
Si00 N00D C0 C2 3(3) . . . . ?
Si00 N00D C34 C0AA -97(2) . . . . ?
Si00 N00D C34 C6 88.1(18) . . . . ?
P004 Si00 N009 C00D 56.2(4) . . . . ?
P004 Si00 N009 C01B -121.7(4) . . . . ?
P004 Si00 N00C C00O -84.9(4) . . . . ?
P004 Si00 N00C C016 111.8(4) . . . . ?
P005 Si00 N009 C00D -43.1(3) . . . . ?
P005 Si00 N009 C01B 139.0(3) . . . . ?
P005 Si00 N00C C00O 16.8(4) . . . . ?
P005 Si00 N00C C016 -146.6(3) . . . . ?
P005 Si00 N00D C0 -129.8(19) . . . . ?
P005 Si00 N00D C34 46.3(17) . . . . ?
N007 C00A C00K C010 -1.8(5) . . . . ?
N007 C00A C00K C012 179.6(3) . . . . ?
N007 C00A C00L C00T 2.1(5) . . . . ?
N007 C00A C00L C00U -179.9(3) . . . . ?
N008 C00E C00G N007 0.1(4) . . . . ?
N008 C00H C00M C00Y -7.3(5) . . . . ?
N008 C00H C00M C00Z 172.5(3) . . . . ?
N009 Si00 N00C C00O 148.4(3) . . . . ?
N009 Si00 N00C C016 -14.9(4) . . . . ?
N009 Si00 N00D C0 -9(2) . . . . ?
N009 Si00 N00D C34 167.0(15) . . . . ?
N009 C00D C00I C00Q 2.8(5) . . . . ?
N009 C00D C00I C00W -176.4(3) . . . . ?
N009 C00D C00J C00X -2.3(5) . . . . ?
N009 C00D C00J C015 176.2(3) . . . . ?
N009 C01B C2 C0 32(3) . . . . ?
C00A N007 C00B Ni01 3.0(5) . . . . ?
C00A N007 C00B N008 -176.0(3) . . . . ?
C00A N007 C00G C00E 175.7(3) . . . . ?
C00A C00K C010 C01Q 118.6(5) . . . . ?
C00A C00K C010 C01R -115.8(5) . . . . ?
C00A C00K C012 C00V 0.7(6) . . . . ?
C00A C00L C00T C01D -134.0(4) . . . . ?
C00A C00L C00T C01G 101.7(4) . . . . ?
C00A C00L C00U C00V -0.2(6) . . . . ?
C00B N007 C00A C00K 85.4(4) . . . . ?
C00B N007 C00A C00L -94.0(4) . . . . ?
C00B N007 C00G C00E 0.5(4) . . . . ?
C00B N008 C00E C00G -0.6(4) . . . . ?
C00B N008 C00H C00F 87.5(4) . . . . ?
C00B N008 C00H C00M -88.3(4) . . . . ?
N00C Si00 N009 C00D -176.2(3) . . . . ?
N00C Si00 N009 C01B 5.9(4) . . . . ?
N00C C00O C00P C00S -177.8(5) . . . . ?
N00C C00O C00P C01H 2.1(8) . . . . ?
N00C C00O C019 C01J 177.2(4) . . . . ?
N00C C00O C019 C01O -4.4(7) . . . . ?
N00C C016 C017 C01B 4.7(8) . . . . ?
C00D N009 C01B C017 -171.4(4) . . . . ?
C00D N009 C01B C01F 4.2(6) . . . . ?
C00D N009 C01B C2 142.4(10) . . . . ?
C00D C00I C00Q C013 125.6(4) . . . . ?
C00D C00I C00Q C01I -111.0(4) . . . . ?
C00D C00I C00W C01A 0.2(6) . . . . ?
C00D C00J C00X C01L -134.3(4) . . . . ?
C00D C00J C00X C01P 102.4(5) . . . . ?
C00D C00J C015 C01A 0.3(6) . . . . ?
C00E N008 C00B Ni01 -178.3(3) . . . . ?
C00E N008 C00B N007 0.8(4) . . . . ?
C00E N008 C00H C00F -94.1(4) . . . . ?
C00E N008 C00H C00M 90.1(4) . . . . ?
C00F C00H C00M C00Y 177.1(3) . . . . ?
C00F C00H C00M C00Z -3.1(5) . . . . ?
C00F C00N C011 C00Z -3.2(6) . . . . ?
C00G N007 C00A C00K -89.2(4) . . . . ?
C00G N007 C00A C00L 91.3(4) . . . . ?
C00G N007 C00B Ni01 178.2(3) . . . . ?
C00G N007 C00B N008 -0.8(4) . . . . ?
C00H N008 C00B Ni01 0.3(5) . . . . ?
C00H N008 C00B N007 179.4(3) . . . . ?
C00H N008 C00E C00G -179.1(3) . . . . ?
C00H C00F C00N C011 0.9(6) . . . . ?
C00H C00F C00R C014 -104.3(4) . . . . ?
C00H C00F C00R C018 132.3(4) . . . . ?
C00H C00M C00Y C01C -126.3(4) . . . . ?
C00H C00M C00Y C01K 110.1(5) . . . . ?
C00H C00M C00Z C011 0.7(6) . . . . ?
C00I C00D C00J C00X -179.4(4) . . . . ?
C00I C00D C00J C015 -0.9(5) . . . . ?
C00I C00W C01A C015 -0.9(7) . . . . ?
C00J C00D C00I C00Q 179.9(3) . . . . ?
C00J C00D C00I C00W 0.7(5) . . . . ?
C00J C015 C01A C00W 0.6(7) . . . . ?
C00K C00A C00L C00T -177.3(4) . . . . ?
C00K C00A C00L C00U 0.8(6) . . . . ?
C00L C00A C00K C010 177.6(4) . . . . ?
C00L C00A C00K C012 -1.0(5) . . . . ?
C00L C00U C00V C012 -0.1(7) . . . . ?
C00M C00Z C011 C00N 2.4(6) . . . . ?
C00N C00F C00H N008 -173.3(3) . . . . ?
C00N C00F C00H C00M 2.3(5) . . . . ?
C00N C00F C00R C014 74.3(5) . . . . ?
C00N C00F C00R C018 -49.2(5) . . . . ?
C00O N00C C016 C017 -151.7(4) . . . . ?
C00O N00C C016 C01M 30.0(6) . . . . ?
C00O C00P C00S C01E 0.1(8) . . . . ?
C00O C00P C01H C01N -124.1(6) . . . . ?
C00O C00P C01H C01S 114.5(6) . . . . ?
C00O C019 C01J C01E 1.1(8) . . . . ?
C00O C019 C01O C01T 143.3(5) . . . . ?
C00O C019 C01O C01U -92.3(6) . . . . ?
C00P C00O C019 C01J -3.2(7) . . . . ?
C00P C00O C019 C01O 175.3(5) . . . . ?
C00P C00S C01E C01J -2.1(8) . . . . ?
C00Q C00I C00W C01A -179.0(4) . . . . ?
C00R C00F C00H N008 5.4(5) . . . . ?
C00R C00F C00H C00M -179.1(3) . . . . ?
C00R C00F C00N C011 -177.7(4) . . . . ?
C00S C00P C01H C01N 55.8(7) . . . . ?
C00S C00P C01H C01S -65.6(7) . . . . ?
C00S C01E C01J C019 1.5(9) . . . . ?
C00T C00L C00U C00V 178.0(4) . . . . ?
C00U C00L C00T C01D 48.0(5) . . . . ?
C00U C00L C00T C01G -76.3(5) . . . . ?
C00U C00V C012 C00K -0.1(7) . . . . ?
C00W C00I C00Q C013 -55.2(5) . . . . ?
C00W C00I C00Q C01I 68.2(5) . . . . ?
C00X C00J C015 C01A 178.8(4) . . . . ?
C00Y C00M C00Z C011 -179.5(4) . . . . ?
C00Z C00M C00Y C01C 53.9(5) . . . . ?
C00Z C00M C00Y C01K -69.7(5) . . . . ?
C010 C00K C012 C00V -177.9(4) . . . . ?
C012 C00K C010 C01Q -62.8(6) . . . . ?
C012 C00K C010 C01R 62.8(6) . . . . ?
C015 C00J C00X C01L 47.3(5) . . . . ?
C015 C00J C00X C01P -76.0(5) . . . . ?
C016 N00C C00O C00P -97.0(6) . . . . ?
C016 N00C C00O C019 82.7(5) . . . . ?
C016 C017 C01B N009 -14.1(8) . . . . ?
C016 C017 C01B C01F 170.2(5) . . . . ?
C019 C00O C00P C00S 2.6(7) . . . . ?
C019 C00O C00P C01H -177.6(5) . . . . ?
C01B N009 C00D C00I 84.2(4) . . . . ?
C01B N009 C00D C00J -93.0(4) . . . . ?
C01F C01B C2 C0 174(2) . . . . ?
C01H C00P C00S C01E -179.7(7) . . . . ?
C01J C019 C01O C01T -38.2(7) . . . . ?
C01J C019 C01O C01U 86.2(6) . . . . ?
C01M C016 C017 C01B -177.1(5) . . . . ?
C01O C019 C01J C01E -177.4(5) . . . . ?
N00D Si00 N009 C00D -151.9(8) . . . . ?
N00D Si00 N009 C01B 30.1(8) . . . . ?
N00D C0 C2 C01B -14(4) . . . . ?
N00D C34 C0AA C1 10(2) . . . . ?
N00D C34 C0AA C2AA -175(2) . . . . ?
N00D C34 C6 C9AA 1(3) . . . . ?
N00D C34 C6 C9 175.5(19) . . . . ?
C1AA C9AA C6 C34 104(3) . . . . ?
C1AA C9AA C6 C9 -71(3) . . . . ?
C0 N00D C34 C0AA 80(2) . . . . ?
C0 N00D C34 C6 -95(2) . . . . ?
C1 C0AA C2AA C3 175(2) . . . . ?
C5AA C1 C0AA C34 128.7(19) . . . . ?
C5AA C1 C0AA C2AA -46(2) . . . . ?
C6AA C0 C2 C01B 162(2) . . . . ?
C7AA C9AA C6 C34 -130(3) . . . . ?
C7AA C9AA C6 C9 55(2) . . . . ?
C7 C1 C0AA C34 -120(2) . . . . ?
C7 C1 C0AA C2AA 65(3) . . . . ?
C34 N00D C0 C6AA 11(3) . . . . ?
C34 N00D C0 C2 -173(2) . . . . ?
C34 C0AA C2AA C3 0.0 . . . . ?
C0AA C34 C6 C9AA -174(3) . . . . ?
C0AA C34 C6 C9 0.0 . . . . ?
C0AA C2AA C3 C9 0.0 . . . . ?
C2AA C3 C9 C6 0.0 . . . . ?
C3 C9 C6 C9AA 175(3) . . . . ?
C3 C9 C6 C34 0.0 . . . . ?
C6 C34 C0AA C1 -175(2) . . . . ?
C6 C34 C0AA C2AA 0.0 . . . . ?
P1 Si00 N009 C00D 65.8(10) . . . . ?
P1 Si00 N009 C01B -112.1(10) . . . . ?
P1 Si00 N00D C0 129.7(19) . . . . ?
P1 Si00 N00D C34 -54(2) . . . . ?

loop_
_exptl_oxdiff_crystal_face_indexfrac_h
_exptl_oxdiff_crystal_face_indexfrac_k
_exptl_oxdiff_crystal_face_indexfrac_l
_exptl_oxdiff_crystal_face_x
_exptl_oxdiff_crystal_face_y
_exptl_oxdiff_crystal_face_z
1.3174 -0.5803 -27.4490 -0.2296 -0.9577 0.1734
11.3234 0.1345 0.8996 0.9370 -0.3316 -0.1103
10.7422 3.1615 -0.7555 0.8288 -0.3952 -0.3960
10.4704 -0.0433 -10.5755 0.7251 -0.6878 -0.0327
-4.1764 8.6207 9.8421 -0.3313 0.3874 -0.8603
-9.9540 0.0386 13.2204 -0.6495 0.7602 0.0167
-4.9741 7.2896 14.6589 -0.3187 0.5861 -0.7450
-6.1652 -7.8303 8.3928 -0.2967 0.5468 0.7829
-8.6006 -0.0390 18.0174 -0.4773 0.8787 -0.0090
5.1757 -6.3180 -17.4184 0.2877 -0.6936 0.6604
-5.2193 -7.8890 11.2991 -0.1819 0.6147 0.7675
6.8492 -0.0162 -22.0491 0.2839 -0.9577 0.0474
-4.3055 -7.2595 15.8860 -0.0577 0.7339 0.6768
-5.4404 -0.0811 -24.2833 -0.7499 -0.6407 0.1650
4.1720 -2.9507 -24.4267 0.0732 -0.9264 0.3694
-3.5603 -7.1448 17.3210 0.0199 0.7573 0.6528
-3.6066 0.6313 26.1856 0.0256 0.9878 -0.1538
0.3863 -8.1782 -16.0118 -0.0625 -0.4775 0.8764
-2.8487 -5.5953 21.8624 0.1150 0.8734 0.4733
1.0295 9.8985 3.5982 -0.0002 0.0009 -1.0000
-6.3746 2.2224 22.0587 -0.2739 0.9235 -0.2687
2.3848 -1.1832 -26.8678 -0.1270 -0.9669 0.2213
-2.5702 -0.0936 26.9575 0.1297 0.9870 -0.0944
-1.7797 -4.4558 24.3945 0.2194 0.9143 0.3406
8.6006 0.0390 -18.0174 0.4773 -0.8787 0.0090
1.1454 9.9587 1.4724 -0.0183 -0.0747 -0.9970
-1.4784 -0.7715 27.3588 0.2330 0.9717 -0.0385
10.2101 -0.0267 12.0070 0.9875 0.0779 -0.1367
9.9285 -0.2924 -13.3132 0.6496 -0.7602 0.0090
-10.6610 -0.0883 -9.3757 -0.9899 0.0257 0.1395
-8.9668 -6.0328 -2.8038 -0.6905 0.2445 0.6807
-11.3254 0.0281 -0.8424 -0.9385 0.3321 0.0940
